data_7238405
loop_
_publ_author_name
'Becker, Martin'
'Schulz, Axel'
'Villinger, Alexander'
'Voss, Karsten'

_publ_section_title
;
 Stable sulfate and nitrate borane-adduct anions
;
_journal_issue 1
_journal_name_full 'RSC Advances'
_journal_page_first 128
_journal_paper_doi 10.1039/c1ra00186h
_journal_volume 1
_journal_year 2011
_chemical_formula_moiety 'C28 H20 B F15 O4'
_chemical_formula_sum 'C28 H20 B F15 O4'
_chemical_formula_weight 716.25
_space_group_IT_number 2
_space_group_name_Hall '-P 1'
_space_group_name_H-M_alt 'P -1'
_symmetry_cell_setting triclinic
_symmetry_Int_Tables_number 2
_symmetry_space_group_name_Hall '-P 1'
_symmetry_space_group_name_H-M 'P -1'
_atom_sites_solution_hydrogens geom
_atom_sites_solution_primary direct
_atom_sites_solution_secondary difmap
_audit_creation_method SHELXL-97
_cell_angle_alpha 75.23(3)
_cell_angle_beta 81.81(2)
_cell_angle_gamma 82.94(2)
_cell_formula_units_Z 2
_cell_length_a 10.110(2)
_cell_length_b 10.950(4)
_cell_length_c 13.482(4)
_cell_measurement_reflns_used 29445
_cell_measurement_temperature 173(2)
_cell_measurement_theta_max 66.00
_cell_measurement_theta_min 8.62
_cell_volume 1422.6(8)
_computing_cell_refinement 'Bruker Apex v2.0-2'
_computing_data_collection 'Bruker Apex v2.0-2'
_computing_data_reduction 'Bruker SAINT'
_computing_molecular_graphics 'ORTEP-3 (Farrugia, 1997)'
_computing_publication_material SHELXL-97
_computing_structure_refinement 'SHELXL-97 (Sheldrick, 1997)'
_computing_structure_solution 'SHELXS-97 (Sheldrick, 1997)'
_diffrn_ambient_temperature 173(2)
_diffrn_measured_fraction_theta_full 0.995
_diffrn_measured_fraction_theta_max 0.995
_diffrn_measurement_device_type 'Bruker Apex Kappa II-CCD-diffractometer'
_diffrn_measurement_method 'phi and psi scans'
_diffrn_radiation_monochromator graphite
_diffrn_radiation_source 'fine-focus sealed tube'
_diffrn_radiation_type MoK\a
_diffrn_radiation_wavelength 0.71073
_diffrn_reflns_av_R_equivalents 0.0332
_diffrn_reflns_av_sigmaI/netI 0.0339
_diffrn_reflns_limit_h_max 15
_diffrn_reflns_limit_h_min -15
_diffrn_reflns_limit_k_max 16
_diffrn_reflns_limit_k_min -16
_diffrn_reflns_limit_l_max 20
_diffrn_reflns_limit_l_min -19
_diffrn_reflns_number 29445
_diffrn_reflns_theta_full 33.00
_diffrn_reflns_theta_max 33.00
_diffrn_reflns_theta_min 4.31
_exptl_absorpt_coefficient_mu 0.175
_exptl_absorpt_correction_T_max 0.9675
_exptl_absorpt_correction_T_min 0.9270
_exptl_absorpt_correction_type multi-scan
_exptl_absorpt_process_details '(SADABS; Sheldrick, 2004)'
_exptl_crystal_colour colourless
_exptl_crystal_density_diffrn 1.672
_exptl_crystal_density_method 'not measured'
_exptl_crystal_description block
_exptl_crystal_F_000 720
_exptl_crystal_size_max 0.44
_exptl_crystal_size_mid 0.32
_exptl_crystal_size_min 0.19
_refine_diff_density_max 0.505
_refine_diff_density_min -0.301
_refine_diff_density_rms 0.085
_refine_ls_extinction_method none
_refine_ls_goodness_of_fit_ref 1.050
_refine_ls_hydrogen_treatment constr
_refine_ls_matrix_type full
_refine_ls_number_parameters 433
_refine_ls_number_reflns 10676
_refine_ls_number_restraints 0
_refine_ls_restrained_S_all 1.050
_refine_ls_R_factor_all 0.0575
_refine_ls_R_factor_gt 0.0415
_refine_ls_shift/su_max 0.001
_refine_ls_shift/su_mean 0.000
_refine_ls_structure_factor_coef Fsqd
_refine_ls_weighting_details 'calc w=1/[\s^2^(Fo^2^)+(0.0746P)^2^+0.0592P] where P=(Fo^2^+2Fc^2^)/3'
_refine_ls_weighting_scheme calc
_refine_ls_wR_factor_gt 0.1150
_refine_ls_wR_factor_ref 0.1235
_reflns_number_gt 8229
_reflns_number_total 10676
_reflns_threshold_expression >2\s(I)
_cod_data_source_file c1ra00186h.txt
_cod_data_source_block KV70
_cod_original_cell_volume 1422.6(7)
_cod_database_code 7238405

loop_
_symmetry_equiv_pos_as_xyz
'x, y, z'
'-x, -y, -z'

loop_
_atom_site_label
_atom_site_type_symbol
_atom_site_fract_x
_atom_site_fract_y
_atom_site_fract_z
_atom_site_U_iso_or_equiv
_atom_site_adp_type
_atom_site_occupancy
_atom_site_symmetry_multiplicity
_atom_site_calc_flag
_atom_site_refinement_flags
O1 O 0.87428(6) 0.67606(6) 0.19523(5) 0.01891(12) Uani 1 1 d .
B1 B 0.75163(9) 0.75180(9) 0.14022(7) 0.01687(16) Uani 1 1 d .
C1 C 0.64129(8) 0.65310(8) 0.14108(7) 0.01905(15) Uani 1 1 d .
C2 C 0.65505(10) 0.52219(9) 0.17328(7) 0.02340(17) Uani 1 1 d .
C3 C 0.55891(11) 0.44616(10) 0.16382(8) 0.02846(19) Uani 1 1 d .
C4 C 0.44471(10) 0.50095(11) 0.11998(8) 0.0289(2) Uani 1 1 d .
C5 C 0.42711(9) 0.63042(10) 0.08434(8) 0.02711(19) Uani 1 1 d .
C6 C 0.52467(9) 0.70273(9) 0.09483(7) 0.02227(16) Uani 1 1 d .
C7 C 0.80058(8) 0.81077(8) 0.01795(6) 0.01774(14) Uani 1 1 d .
C8 C 0.84711(9) 0.72997(9) -0.04702(7) 0.02070(16) Uani 1 1 d .
C9 C 0.87244(10) 0.76933(11) -0.15337(7) 0.02750(19) Uani 1 1 d .
C10 C 0.84997(11) 0.89597(11) -0.20053(7) 0.0298(2) Uani 1 1 d .
C11 C 0.80403(10) 0.98035(10) -0.14085(8) 0.02722(19) Uani 1 1 d .
C12 C 0.78076(9) 0.93732(9) -0.03441(7) 0.02219(16) Uani 1 1 d .
C13 C 0.69861(8) 0.85748(8) 0.20734(7) 0.01913(15) Uani 1 1 d .
C14 C 0.57437(9) 0.86996(9) 0.26449(7) 0.02237(16) Uani 1 1 d .
C15 C 0.53838(10) 0.96087(9) 0.32126(8) 0.02664(19) Uani 1 1 d .
C16 C 0.62918(11) 1.04299(9) 0.32461(8) 0.02758(19) Uani 1 1 d .
C17 C 0.75496(10) 1.03414(9) 0.27046(8) 0.02706(19) Uani 1 1 d .
C18 C 0.78633(9) 0.94267(9) 0.21465(7) 0.02265(17) Uani 1 1 d .
C19 C 0.86334(10) 0.63475(9) 0.30965(7) 0.02436(17) Uani 1 1 d .
H19A H 0.7824 0.5890 0.3378 0.029 Uiso 1 1 calc R
H19B H 0.8598 0.7081 0.3406 0.029 Uiso 1 1 calc R
C20 C 0.98908(10) 0.54810(9) 0.32986(7) 0.02688(19) Uani 1 1 d .
H20A H 0.9785 0.4616 0.3241 0.032 Uiso 1 1 calc R
H20B H 1.0146 0.5435 0.3990 0.032 Uiso 1 1 calc R
C21 C 1.09130(10) 0.61231(10) 0.24466(8) 0.0292(2) Uani 1 1 d .
H21A H 1.1229 0.6853 0.2624 0.035 Uiso 1 1 calc R
H21B H 1.1695 0.5520 0.2323 0.035 Uiso 1 1 calc R
C22 C 1.01498(9) 0.65577(10) 0.15095(7) 0.02586(18) Uani 1 1 d .
H22A H 1.0466 0.7354 0.1052 0.031 Uiso 1 1 calc R
H22B H 1.0253 0.5901 0.1110 0.031 Uiso 1 1 calc R
F1 F 0.76496(7) 0.45950(6) 0.21514(6) 0.03439(15) Uani 1 1 d .
F2 F 0.57791(8) 0.32000(6) 0.19643(6) 0.04346(18) Uani 1 1 d .
F3 F 0.35132(7) 0.42869(8) 0.11066(6) 0.04339(19) Uani 1 1 d .
F4 F 0.31729(6) 0.68429(7) 0.03922(6) 0.03923(17) Uani 1 1 d .
F5 F 0.50420(6) 0.82862(6) 0.05782(5) 0.02975(13) Uani 1 1 d .
F6 F 0.86777(6) 0.60437(5) -0.00670(5) 0.02669(12) Uani 1 1 d .
F7 F 0.91742(8) 0.68556(8) -0.21008(5) 0.04196(17) Uani 1 1 d .
F8 F 0.87340(8) 0.93652(8) -0.30322(5) 0.04581(19) Uani 1 1 d .
F9 F 0.78308(8) 1.10370(7) -0.18555(6) 0.04207(17) Uani 1 1 d .
F10 F 0.73420(7) 1.02755(6) 0.01628(5) 0.03221(14) Uani 1 1 d .
F11 F 0.47992(6) 0.79135(6) 0.27007(5) 0.03322(14) Uani 1 1 d .
F12 F 0.41594(7) 0.96746(7) 0.37431(6) 0.04293(18) Uani 1 1 d .
F13 F 0.59726(8) 1.12751(7) 0.38225(6) 0.04038(17) Uani 1 1 d .
F14 F 0.84464(7) 1.11287(7) 0.27311(7) 0.04261(18) Uani 1 1 d .
F15 F 0.91157(6) 0.93782(6) 0.16469(6) 0.03185(14) Uani 1 1 d .
O2 O 0.11487(7) 0.27343(6) 0.46434(6) 0.02772(15) Uani 1 1 d .
O3 O 0.29966(8) 0.44340(7) 0.47143(6) 0.02889(15) Uani 1 1 d .
O4 O 0.16447(7) 0.69420(7) 0.46240(6) 0.02765(15) Uani 1 1 d .
C23 C 0.25419(11) 0.23812(9) 0.46575(8) 0.02858(19) Uani 1 1 d .
H23A H 0.2817 0.1691 0.4298 0.034 Uiso 1 1 calc R
H23B H 0.2751 0.2071 0.5379 0.034 Uiso 1 1 calc R
C24 C 0.32891(10) 0.35175(10) 0.41251(8) 0.0286(2) Uani 1 1 d .
H24A H 0.4266 0.3266 0.4055 0.034 Uiso 1 1 calc R
H24B H 0.3015 0.3876 0.3425 0.034 Uiso 1 1 calc R
C25 C 0.35626(10) 0.55876(10) 0.42236(8) 0.02706(19) Uani 1 1 d .
H25A H 0.3343 0.5877 0.3503 0.032 Uiso 1 1 calc R
H25B H 0.4551 0.5463 0.4209 0.032 Uiso 1 1 calc R
C26 C 0.29972(10) 0.65649(10) 0.48172(8) 0.02727(19) Uani 1 1 d .
H26A H 0.3038 0.6203 0.5565 0.033 Uiso 1 1 calc R
H26B H 0.3530 0.7308 0.4596 0.033 Uiso 1 1 calc R
C27 C 0.10632(11) 0.78993(10) 0.51261(8) 0.0294(2) Uani 1 1 d .
H27A H 0.1592 0.8645 0.4894 0.035 Uiso 1 1 calc R
H27B H 0.1066 0.7580 0.5882 0.035 Uiso 1 1 calc R
C28 C 0.03558(11) 0.17224(9) 0.51270(8) 0.0289(2) Uani 1 1 d .
H28A H 0.0373 0.1521 0.5884 0.035 Uiso 1 1 calc R
H28B H 0.0720 0.0957 0.4880 0.035 Uiso 1 1 calc R

loop_
_atom_site_aniso_label
_atom_site_aniso_U_11
_atom_site_aniso_U_22
_atom_site_aniso_U_33
_atom_site_aniso_U_23
_atom_site_aniso_U_13
_atom_site_aniso_U_12
O1 0.0181(3) 0.0225(3) 0.0151(3) -0.0042(2) -0.0026(2) 0.0025(2)
B1 0.0176(4) 0.0157(4) 0.0174(4) -0.0047(3) -0.0023(3) 0.0000(3)
C1 0.0195(4) 0.0186(4) 0.0189(4) -0.0050(3) -0.0008(3) -0.0021(3)
C2 0.0272(4) 0.0201(4) 0.0226(4) -0.0046(3) -0.0019(3) -0.0035(3)
C3 0.0376(5) 0.0220(4) 0.0269(4) -0.0074(3) 0.0032(4) -0.0117(4)
C4 0.0278(4) 0.0356(5) 0.0280(5) -0.0142(4) 0.0051(4) -0.0165(4)
C5 0.0199(4) 0.0367(5) 0.0274(4) -0.0112(4) -0.0017(3) -0.0070(4)
C6 0.0203(4) 0.0234(4) 0.0235(4) -0.0059(3) -0.0019(3) -0.0035(3)
C7 0.0171(3) 0.0182(4) 0.0177(3) -0.0034(3) -0.0027(3) -0.0016(3)
C8 0.0219(4) 0.0217(4) 0.0191(4) -0.0057(3) -0.0025(3) -0.0028(3)
C9 0.0295(5) 0.0362(5) 0.0191(4) -0.0108(4) -0.0001(3) -0.0063(4)
C10 0.0296(5) 0.0409(6) 0.0163(4) 0.0003(4) -0.0021(3) -0.0089(4)
C11 0.0260(4) 0.0263(5) 0.0246(4) 0.0048(3) -0.0046(3) -0.0051(3)
C12 0.0219(4) 0.0198(4) 0.0236(4) -0.0025(3) -0.0039(3) -0.0011(3)
C13 0.0194(4) 0.0176(4) 0.0205(4) -0.0061(3) -0.0028(3) 0.0017(3)
C14 0.0228(4) 0.0206(4) 0.0226(4) -0.0061(3) 0.0011(3) -0.0001(3)
C15 0.0283(4) 0.0241(4) 0.0246(4) -0.0078(3) 0.0039(3) 0.0051(3)
C16 0.0388(5) 0.0198(4) 0.0246(4) -0.0100(3) -0.0048(4) 0.0070(4)
C17 0.0310(5) 0.0223(4) 0.0320(5) -0.0128(4) -0.0081(4) 0.0004(3)
C18 0.0208(4) 0.0224(4) 0.0266(4) -0.0102(3) -0.0030(3) 0.0002(3)
C19 0.0307(4) 0.0261(4) 0.0146(4) -0.0039(3) -0.0033(3) 0.0030(3)
C20 0.0345(5) 0.0229(4) 0.0215(4) -0.0026(3) -0.0092(4) 0.0050(4)
C21 0.0243(4) 0.0329(5) 0.0286(5) -0.0032(4) -0.0103(4) 0.0033(4)
C22 0.0178(4) 0.0351(5) 0.0217(4) -0.0055(4) -0.0018(3) 0.0055(3)
F1 0.0390(3) 0.0196(3) 0.0440(4) -0.0028(3) -0.0156(3) 0.0018(2)
F2 0.0609(5) 0.0206(3) 0.0490(4) -0.0051(3) -0.0035(4) -0.0144(3)
F3 0.0399(4) 0.0518(5) 0.0477(4) -0.0223(4) 0.0035(3) -0.0280(3)
F4 0.0230(3) 0.0527(4) 0.0456(4) -0.0133(3) -0.0111(3) -0.0060(3)
F5 0.0242(3) 0.0249(3) 0.0378(3) -0.0019(2) -0.0093(2) 0.0012(2)
F6 0.0354(3) 0.0203(3) 0.0254(3) -0.0090(2) -0.0025(2) 0.0000(2)
F7 0.0556(4) 0.0486(4) 0.0252(3) -0.0200(3) 0.0044(3) -0.0057(3)
F8 0.0529(4) 0.0615(5) 0.0169(3) 0.0032(3) -0.0009(3) -0.0120(4)
F9 0.0497(4) 0.0289(3) 0.0370(4) 0.0124(3) -0.0074(3) -0.0029(3)
F10 0.0436(4) 0.0181(3) 0.0319(3) -0.0043(2) -0.0047(3) 0.0061(2)
F11 0.0275(3) 0.0349(3) 0.0385(3) -0.0158(3) 0.0116(2) -0.0105(3)
F12 0.0384(4) 0.0407(4) 0.0468(4) -0.0204(3) 0.0188(3) 0.0008(3)
F13 0.0579(4) 0.0299(3) 0.0369(4) -0.0217(3) -0.0022(3) 0.0073(3)
F14 0.0409(4) 0.0384(4) 0.0607(5) -0.0311(4) -0.0073(3) -0.0086(3)
F15 0.0198(3) 0.0344(3) 0.0471(4) -0.0216(3) 0.0010(2) -0.0052(2)
O2 0.0292(3) 0.0180(3) 0.0333(4) -0.0037(3) -0.0032(3) 0.0023(3)
O3 0.0336(4) 0.0266(3) 0.0241(3) -0.0065(3) 0.0054(3) -0.0029(3)
O4 0.0283(3) 0.0274(3) 0.0319(4) -0.0145(3) -0.0058(3) -0.0020(3)
C23 0.0319(5) 0.0223(4) 0.0292(5) -0.0076(4) -0.0026(4) 0.0085(4)
C24 0.0274(5) 0.0297(5) 0.0261(4) -0.0085(4) 0.0026(4) 0.0053(4)
C25 0.0214(4) 0.0323(5) 0.0253(4) -0.0034(4) -0.0006(3) -0.0044(3)
C26 0.0266(4) 0.0301(5) 0.0268(4) -0.0060(4) -0.0045(3) -0.0095(4)
C27 0.0385(5) 0.0225(4) 0.0310(5) -0.0118(4) -0.0032(4) -0.0072(4)
C28 0.0384(5) 0.0173(4) 0.0305(5) -0.0068(3) -0.0020(4) -0.0012(4)

loop_
_atom_type_symbol
_atom_type_description
_atom_type_scat_dispersion_real
_atom_type_scat_dispersion_imag
_atom_type_scat_source
C C 0.0033 0.0016 'International Tables Vol C Tables 4.2.6.8 and 6.1.1.4'
B B 0.0013 0.0007 'International Tables Vol C Tables 4.2.6.8 and 6.1.1.4'
F F 0.0171 0.0103 'International Tables Vol C Tables 4.2.6.8 and 6.1.1.4'
O O 0.0106 0.0060 'International Tables Vol C Tables 4.2.6.8 and 6.1.1.4'
H H 0.0000 0.0000 'International Tables Vol C Tables 4.2.6.8 and 6.1.1.4'

loop_
_geom_angle_atom_site_label_1
_geom_angle_atom_site_label_2
_geom_angle_atom_site_label_3
_geom_angle
_geom_angle_site_symmetry_1
_geom_angle_site_symmetry_3
C22 O1 C19 110.03(7) . .
C22 O1 B1 128.87(7) . .
C19 O1 B1 120.19(7) . .
O1 B1 C7 109.63(7) . .
O1 B1 C13 103.27(7) . .
C7 B1 C13 114.87(7) . .
O1 B1 C1 109.26(7) . .
C7 B1 C1 105.18(7) . .
C13 B1 C1 114.57(7) . .
C2 C1 C6 114.25(8) . .
C2 C1 B1 127.53(8) . .
C6 C1 B1 117.87(8) . .
F1 C2 C1 121.47(8) . .
F1 C2 C3 115.47(9) . .
C1 C2 C3 123.05(9) . .
F2 C3 C4 119.84(9) . .
F2 C3 C2 120.28(10) . .
C4 C3 C2 119.88(10) . .
F3 C4 C3 120.40(10) . .
F3 C4 C5 119.97(10) . .
C3 C4 C5 119.63(9) . .
F4 C5 C4 119.92(9) . .
F4 C5 C6 121.20(10) . .
C4 C5 C6 118.88(9) . .
F5 C6 C5 116.88(8) . .
F5 C6 C1 118.85(8) . .
C5 C6 C1 124.27(9) . .
C12 C7 C8 113.48(8) . .
C12 C7 B1 125.64(8) . .
C8 C7 B1 120.04(8) . .
F6 C8 C9 115.83(8) . .
F6 C8 C7 119.75(8) . .
C9 C8 C7 124.41(9) . .
F7 C9 C10 120.14(9) . .
F7 C9 C8 120.64(10) . .
C10 C9 C8 119.22(9) . .
F8 C10 C11 120.38(10) . .
F8 C10 C9 120.44(10) . .
C11 C10 C9 119.19(9) . .
F9 C11 C10 119.80(9) . .
F9 C11 C12 120.32(10) . .
C10 C11 C12 119.88(9) . .
F10 C12 C11 114.93(9) . .
F10 C12 C7 121.24(8) . .
C11 C12 C7 123.82(9) . .
C14 C13 C18 113.57(8) . .
C14 C13 B1 127.31(8) . .
C18 C13 B1 119.04(8) . .
F11 C14 C13 121.40(8) . .
F11 C14 C15 114.93(8) . .
C13 C14 C15 123.66(9) . .
F12 C15 C16 119.83(9) . .
F12 C15 C14 120.23(10) . .
C16 C15 C14 119.93(9) . .
F13 C16 C15 120.35(10) . .
F13 C16 C17 120.53(10) . .
C15 C16 C17 119.09(9) . .
F14 C17 C16 119.91(9) . .
F14 C17 C18 121.03(10) . .
C16 C17 C18 119.06(9) . .
F15 C18 C17 116.10(8) . .
F15 C18 C13 119.23(8) . .
C17 C18 C13 124.67(9) . .
O1 C19 C20 103.51(8) . .
O1 C19 H19A 111.1 . .
C20 C19 H19A 111.1 . .
O1 C19 H19B 111.1 . .
C20 C19 H19B 111.1 . .
H19A C19 H19B 109.0 . .
C19 C20 C21 102.17(8) . .
C19 C20 H20A 111.3 . .
C21 C20 H20A 111.3 . .
C19 C20 H20B 111.3 . .
C21 C20 H20B 111.3 . .
H20A C20 H20B 109.2 . .
C22 C21 C20 103.97(8) . .
C22 C21 H21A 111.0 . .
C20 C21 H21A 111.0 . .
C22 C21 H21B 111.0 . .
C20 C21 H21B 111.0 . .
H21A C21 H21B 109.0 . .
O1 C22 C21 103.87(8) . .
O1 C22 H22A 111.0 . .
C21 C22 H22A 111.0 . .
O1 C22 H22B 111.0 . .
C21 C22 H22B 111.0 . .
H22A C22 H22B 109.0 . .
C28 O2 C23 113.05(8) . .
C24 O3 C25 112.87(8) . .
C27 O4 C26 111.81(8) . .
O2 C23 C24 108.75(8) . .
O2 C23 H23A 109.9 . .
C24 C23 H23A 109.9 . .
O2 C23 H23B 109.9 . .
C24 C23 H23B 109.9 . .
H23A C23 H23B 108.3 . .
O3 C24 C23 108.91(8) . .
O3 C24 H24A 109.9 . .
C23 C24 H24A 109.9 . .
O3 C24 H24B 109.9 . .
C23 C24 H24B 109.9 . .
H24A C24 H24B 108.3 . .
O3 C25 C26 108.54(8) . .
O3 C25 H25A 110.0 . .
C26 C25 H25A 110.0 . .
O3 C25 H25B 110.0 . .
C26 C25 H25B 110.0 . .
H25A C25 H25B 108.4 . .
O4 C26 C25 108.68(8) . .
O4 C26 H26A 110.0 . .
C25 C26 H26A 110.0 . .
O4 C26 H26B 110.0 . .
C25 C26 H26B 110.0 . .
H26A C26 H26B 108.3 . .
O4 C27 C28 109.26(8) . 2_566
O4 C27 H27A 109.8 . .
C28 C27 H27A 109.8 2_566 .
O4 C27 H27B 109.8 . .
C28 C27 H27B 109.8 2_566 .
H27A C27 H27B 108.3 . .
O2 C28 C27 109.04(9) . 2_566
O2 C28 H28A 109.9 . .
C27 C28 H28A 109.9 2_566 .
O2 C28 H28B 109.9 . .
C27 C28 H28B 109.9 2_566 .
H28A C28 H28B 108.3 . .

loop_
_geom_bond_atom_site_label_1
_geom_bond_atom_site_label_2
_geom_bond_distance
_geom_bond_site_symmetry_2
O1 C22 1.4755(12) .
O1 C19 1.4847(11) .
O1 B1 1.5721(12) .
B1 C7 1.6379(14) .
B1 C13 1.6396(13) .
B1 C1 1.6427(13) .
C1 C2 1.3833(13) .
C1 C6 1.3977(13) .
C2 F1 1.3484(12) .
C2 C3 1.3937(13) .
C3 F2 1.3371(13) .
C3 C4 1.3732(16) .
C4 F3 1.3421(11) .
C4 C5 1.3739(16) .
C5 F4 1.3415(12) .
C5 C6 1.3815(13) .
C6 F5 1.3418(12) .
C7 C12 1.3899(13) .
C7 C8 1.3952(12) .
C8 F6 1.3458(12) .
C8 C9 1.3837(14) .
C9 F7 1.3374(12) .
C9 C10 1.3759(16) .
C10 F8 1.3375(12) .
C10 C11 1.3725(16) .
C11 F9 1.3354(13) .
C11 C12 1.3868(14) .
C12 F10 1.3427(11) .
C13 C14 1.3878(13) .
C13 C18 1.3933(13) .
C14 F11 1.3442(11) .
C14 C15 1.3888(13) .
C15 F12 1.3421(12) .
C15 C16 1.3743(16) .
C16 F13 1.3365(11) .
C16 C17 1.3786(16) .
C17 F14 1.3355(12) .
C17 C18 1.3812(13) .
C18 F15 1.3485(12) .
C19 C20 1.5037(14) .
C19 H19A 0.9900 .
C19 H19B 0.9900 .
C20 C21 1.5199(16) .
C20 H20A 0.9900 .
C20 H20B 0.9900 .
C21 C22 1.5163(14) .
C21 H21A 0.9900 .
C21 H21B 0.9900 .
C22 H22A 0.9900 .
C22 H22B 0.9900 .
O2 C28 1.4129(13) .
O2 C23 1.4156(13) .
O3 C24 1.4114(13) .
O3 C25 1.4158(13) .
O4 C27 1.4141(13) .
O4 C26 1.4199(13) .
C23 C24 1.5016(16) .
C23 H23A 0.9900 .
C23 H23B 0.9900 .
C24 H24A 0.9900 .
C24 H24B 0.9900 .
C25 C26 1.5060(15) .
C25 H25A 0.9900 .
C25 H25B 0.9900 .
C26 H26A 0.9900 .
C26 H26B 0.9900 .
C27 C28 1.5058(16) 2_566
C27 H27A 0.9900 .
C27 H27B 0.9900 .
C28 C27 1.5058(16) 2_566
C28 H28A 0.9900 .
C28 H28B 0.9900 .

loop_
_geom_torsion_atom_site_label_1
_geom_torsion_atom_site_label_2
_geom_torsion_atom_site_label_3
_geom_torsion_atom_site_label_4
_geom_torsion
_geom_torsion_site_symmetry_4
C22 O1 B1 C7 0.10(11) .
C19 O1 B1 C7 167.99(7) .
C22 O1 B1 C13 -122.78(9) .
C19 O1 B1 C13 45.11(9) .
C22 O1 B1 C1 114.88(9) .
C19 O1 B1 C1 -77.24(9) .
O1 B1 C1 C2 -6.82(12) .
C7 B1 C1 C2 110.79(10) .
C13 B1 C1 C2 -122.11(10) .
O1 B1 C1 C6 -179.61(7) .
C7 B1 C1 C6 -62.00(10) .
C13 B1 C1 C6 65.10(10) .
C6 C1 C2 F1 176.99(8) .
B1 C1 C2 F1 3.98(14) .
C6 C1 C2 C3 -2.12(14) .
B1 C1 C2 C3 -175.13(9) .
F1 C2 C3 F2 0.86(14) .
C1 C2 C3 F2 -179.98(9) .
F1 C2 C3 C4 -178.55(9) .
C1 C2 C3 C4 0.60(15) .
F2 C3 C4 F3 0.71(15) .
C2 C3 C4 F3 -179.87(9) .
F2 C3 C4 C5 -178.45(9) .
C2 C3 C4 C5 0.97(15) .
F3 C4 C5 F4 -0.75(15) .
C3 C4 C5 F4 178.41(9) .
F3 C4 C5 C6 180.00(9) .
C3 C4 C5 C6 -0.83(15) .
F4 C5 C6 F5 -0.04(14) .
C4 C5 C6 F5 179.20(9) .
F4 C5 C6 C1 179.88(9) .
C4 C5 C6 C1 -0.88(15) .
C2 C1 C6 F5 -177.79(8) .
B1 C1 C6 F5 -4.06(12) .
C2 C1 C6 C5 2.28(14) .
B1 C1 C6 C5 176.01(9) .
O1 B1 C7 C12 -126.58(8) .
C13 B1 C7 C12 -10.86(12) .
C1 B1 C7 C12 116.06(9) .
O1 B1 C7 C8 64.62(10) .
C13 B1 C7 C8 -179.66(7) .
C1 B1 C7 C8 -52.74(10) .
C12 C7 C8 F6 -178.53(7) .
B1 C7 C8 F6 -8.44(12) .
C12 C7 C8 C9 0.25(13) .
B1 C7 C8 C9 170.34(8) .
F6 C8 C9 F7 -1.41(13) .
C7 C8 C9 F7 179.78(8) .
F6 C8 C9 C10 178.17(8) .
C7 C8 C9 C10 -0.65(15) .
F7 C9 C10 F8 -0.30(15) .
C8 C9 C10 F8 -179.88(9) .
F7 C9 C10 C11 -179.89(9) .
C8 C9 C10 C11 0.54(15) .
F8 C10 C11 F9 -0.25(15) .
C9 C10 C11 F9 179.33(9) .
F8 C10 C11 C12 -179.66(9) .
C9 C10 C11 C12 -0.08(15) .
F9 C11 C12 F10 1.49(13) .
C10 C11 C12 F10 -179.10(8) .
F9 C11 C12 C7 -179.74(8) .
C10 C11 C12 C7 -0.34(15) .
C8 C7 C12 F10 178.94(8) .
B1 C7 C12 F10 9.50(13) .
C8 C7 C12 C11 0.25(13) .
B1 C7 C12 C11 -169.19(8) .
O1 B1 C13 C14 -117.54(10) .
C7 B1 C13 C14 123.14(10) .
C1 B1 C13 C14 1.18(13) .
O1 B1 C13 C18 58.94(10) .
C7 B1 C13 C18 -60.38(11) .
C1 B1 C13 C18 177.66(8) .
C18 C13 C14 F11 -176.82(8) .
B1 C13 C14 F11 -0.17(15) .
C18 C13 C14 C15 1.88(14) .
B1 C13 C14 C15 178.52(9) .
F11 C14 C15 F12 -1.53(14) .
C13 C14 C15 F12 179.70(9) .
F11 C14 C15 C16 177.34(9) .
C13 C14 C15 C16 -1.43(15) .
F12 C15 C16 F13 1.49(15) .
C14 C15 C16 F13 -177.38(9) .
F12 C15 C16 C17 179.38(9) .
C14 C15 C16 C17 0.50(15) .
F13 C16 C17 F14 -1.89(15) .
C15 C16 C17 F14 -179.77(9) .
F13 C16 C17 C18 177.66(9) .
C15 C16 C17 C18 -0.22(15) .
F14 C17 C18 F15 0.48(14) .
C16 C17 C18 F15 -179.06(9) .
F14 C17 C18 C13 -179.61(9) .
C16 C17 C18 C13 0.85(16) .
C14 C13 C18 F15 178.30(8) .
B1 C13 C18 F15 1.35(13) .
C14 C13 C18 C17 -1.61(14) .
B1 C13 C18 C17 -178.55(9) .
C22 O1 C19 C20 -19.59(10) .
B1 O1 C19 C20 170.42(7) .
O1 C19 C20 C21 36.32(9) .
C19 C20 C21 C22 -40.33(10) .
C19 O1 C22 C21 -5.48(10) .
B1 O1 C22 C21 163.39(8) .
C20 C21 C22 O1 28.24(10) .
C28 O2 C23 C24 179.86(8) .
C25 O3 C24 C23 -174.63(8) .
O2 C23 C24 O3 66.12(11) .
C24 O3 C25 C26 170.15(8) .
C27 O4 C26 C25 -177.66(8) .
O3 C25 C26 O4 -73.18(10) .
C26 O4 C27 C28 178.75(8) 2_566
C23 O2 C28 C27 -167.76(8) 2_566
